data_8000528
loop_
_publ_author_name
'Fu, Pengfei'
'Sun, Yuling'
'Xia, Zhiguo'
'Xiao, Zewen'

_publ_section_title
;
 Photoluminescence Behavior of Zero-Dimensional Manganese Halide
 Tetrahedra Embedded in Conjugated Organic Matrices
;
_journal_name_full 'The Journal of Physical Chemistry Letters'
_journal_page_first 7394
_journal_page_last 7399
_journal_paper_doi 10.1021/acs.jpclett.1c02154
_journal_year 2021
_chemical_formula_moiety 'Br4 Mn, C44 H38 P2'
_chemical_formula_sum 'C44 H38 Br4 Mn P2'
_chemical_formula_weight 1003.26
_space_group_crystal_system orthorhombic
_space_group_IT_number 60
_space_group_name_Hall '-P 2n 2ab'
_space_group_name_H-M_alt 'P b c n'
_atom_sites_solution_hydrogens geom
_atom_sites_solution_primary dual
_audit_creation_date 2021-03-08
_audit_creation_method
;
Olex2 1.3
(compiled 2020.11.12 svn.r5f609507 for OlexSys, GUI svn.r6272)
;
_cell_angle_alpha 90
_cell_angle_beta 90
_cell_angle_gamma 90
_cell_formula_units_Z 4
_cell_length_a 11.90232(4)
_cell_length_b 18.92658(7)
_cell_length_c 18.74628(8)
_cell_measurement_reflns_used 45553
_cell_measurement_temperature 249.97(10)
_cell_measurement_theta_max 73.6650
_cell_measurement_theta_min 4.4220
_cell_volume 4222.98(3)
_computing_molecular_graphics 'Olex2 1.3 (Dolomanov et al., 2009)'
_computing_publication_material 'Olex2 1.3 (Dolomanov et al., 2009)'
_computing_structure_refinement 'SHELXL 2018/3 (Sheldrick, 2015)'
_computing_structure_solution 'SHELXT 2014/5 (Sheldrick, 2014)'
_diffrn_ambient_temperature 249.97(10)
_diffrn_measured_fraction_theta_full 1.000
_diffrn_measured_fraction_theta_max 0.994
_diffrn_measurement_device_type 'Rigaku Oxford Diffraction'
_diffrn_radiation_type CuK\a
_diffrn_radiation_wavelength 1.54184
_diffrn_reflns_av_R_equivalents 0.0464
_diffrn_reflns_av_unetI/netI 0.0146
_diffrn_reflns_Laue_measured_fraction_full 1.000
_diffrn_reflns_Laue_measured_fraction_max 0.994
_diffrn_reflns_limit_h_max 14
_diffrn_reflns_limit_h_min -14
_diffrn_reflns_limit_k_max 23
_diffrn_reflns_limit_k_min -23
_diffrn_reflns_limit_l_max 22
_diffrn_reflns_limit_l_min -22
_diffrn_reflns_number 74426
_diffrn_reflns_point_group_measured_fraction_full 1.000
_diffrn_reflns_point_group_measured_fraction_max 0.994
_diffrn_reflns_theta_full 67.684
_diffrn_reflns_theta_max 73.958
_diffrn_reflns_theta_min 4.388
_exptl_absorpt_coefficient_mu 7.913
_exptl_absorpt_correction_T_max 3.463
_exptl_absorpt_correction_T_min 0.632
_exptl_absorpt_correction_type multi-scan
_exptl_absorpt_process_details
;
CrysAlisPro 1.171.39.28b (Rigaku Oxford Diffraction, 2015)
Empirical absorption correction using spherical harmonics,
 implemented in SCALE3 ABSPACK scaling algorithm.
;
_exptl_crystal_colour 'clear light yellow'
_exptl_crystal_colour_lustre clear
_exptl_crystal_colour_modifier light
_exptl_crystal_colour_primary yellow
_exptl_crystal_density_diffrn 1.578
_exptl_crystal_description block
_exptl_crystal_F_000 1988
_exptl_crystal_size_max 0.22
_exptl_crystal_size_mid 0.2
_exptl_crystal_size_min 0.15
_refine_diff_density_max 0.310
_refine_diff_density_min -0.812
_refine_diff_density_rms 0.087
_refine_ls_extinction_method none
_refine_ls_goodness_of_fit_ref 1.085
_refine_ls_hydrogen_treatment constr
_refine_ls_matrix_type full
_refine_ls_number_parameters 231
_refine_ls_number_reflns 4265
_refine_ls_number_restraints 0
_refine_ls_restrained_S_all 1.085
_refine_ls_R_factor_all 0.0280
_refine_ls_R_factor_gt 0.0271
_refine_ls_shift/su_max 0.001
_refine_ls_shift/su_mean 0.000
_refine_ls_structure_factor_coef Fsqd
_refine_ls_weighting_details 'w=1/[\s^2^(Fo^2^)+(0.0349P)^2^+2.4721P] where P=(Fo^2^+2Fc^2^)/3'
_refine_ls_weighting_scheme calc
_refine_ls_wR_factor_gt 0.0679
_refine_ls_wR_factor_ref 0.0685
_reflns_Friedel_coverage 0.000
_reflns_number_gt 4114
_reflns_number_total 4265
_reflns_threshold_expression 'I > 2\s(I)'
_cod_data_source_file jz1c02154_si_004.cif
_cod_data_source_block 3
_cod_database_code 8000528
_shelx_shelxl_version_number 2018/3
_shelx_space_group_comment
;
The symmetry employed for this shelxl refinement is uniquely defined
by the following loop, which should always be used as a source of
symmetry information in preference to the above space-group names.
They are only intended as comments.
;
_olex2_refinement_description
;
1.a Secondary CH2 refined with riding coordinates:
 C19(H19A,H19B)
1.b Aromatic/amide H refined with riding coordinates:
 C2(H2), C3(H3), C4(H4), C5(H5), C6(H6), C8(H8), C9(H9), C10(H10), C11(H11),
 C12(H12), C14(H14), C15(H15), C16(H16), C17(H17), C18(H18), C21(H21), C22(H22)
;
_olex2_submission_original_sample_id 3
_olex2_submission_special_instructions 'No special instructions were received'

loop_
_space_group_symop_operation_xyz
'x, y, z'
'-x+1/2, -y+1/2, z+1/2'
'-x, y, -z+1/2'
'x+1/2, -y+1/2, -z'
'-x, -y, -z'
'x-1/2, y-1/2, -z-1/2'
'x, -y, z-1/2'
'-x-1/2, y-1/2, z'

loop_
_atom_site_label
_atom_site_type_symbol
_atom_site_fract_x
_atom_site_fract_y
_atom_site_fract_z
_atom_site_U_iso_or_equiv
_atom_site_adp_type
_atom_site_occupancy
_atom_site_site_symmetry_order
_atom_site_calc_flag
_atom_site_refinement_flags_posn
_atom_site_refinement_flags_adp
_atom_site_refinement_flags_occupancy
_atom_site_disorder_assembly
_atom_site_disorder_group
Br1 Br 0.60189(2) 0.63344(2) 0.34012(2) 0.04371(8) Uani 1 1 d . . . . .
Br2 Br 0.35582(2) 0.48891(2) 0.31840(2) 0.05054(9) Uani 1 1 d . . . . .
Mn1 Mn 0.500000 0.55726(2) 0.250000 0.03442(11) Uani 1 2 d S T P . .
P1 P 0.52822(4) 0.22277(2) 0.38642(2) 0.02785(10) Uani 1 1 d . . . . .
C1 C 0.54991(17) 0.16086(10) 0.45764(10) 0.0335(4) Uani 1 1 d . . . . .
C2 C 0.4628(2) 0.13902(14) 0.50138(12) 0.0523(6) Uani 1 1 d . . . . .
H2 H 0.390783 0.156915 0.494685 0.063 Uiso 1 1 calc R U . . .
C3 C 0.4832(3) 0.09060(17) 0.55497(15) 0.0695(8) Uani 1 1 d . . . . .
H3 H 0.424221 0.075288 0.583633 0.083 Uiso 1 1 calc R U . . .
C4 C 0.5891(3) 0.06491(14) 0.56635(14) 0.0638(8) Uani 1 1 d . . . . .
H4 H 0.601864 0.032073 0.602347 0.077 Uiso 1 1 calc R U . . .
C5 C 0.6769(3) 0.08785(15) 0.52427(12) 0.0595(7) Uani 1 1 d . . . . .
H5 H 0.749324 0.071294 0.532559 0.071 Uiso 1 1 calc R U . . .
C6 C 0.6571(2) 0.13558(13) 0.46964(12) 0.0477(5) Uani 1 1 d . . . . .
H6 H 0.716237 0.150639 0.440962 0.057 Uiso 1 1 calc R U . . .
C7 C 0.38154(15) 0.23370(9) 0.36895(9) 0.0290(4) Uani 1 1 d . . . . .
C8 C 0.34076(17) 0.30086(10) 0.35286(11) 0.0357(4) Uani 1 1 d . . . . .
H8 H 0.387577 0.340031 0.356507 0.043 Uiso 1 1 calc R U . . .
C9 C 0.23044(19) 0.30895(12) 0.33146(12) 0.0440(5) Uani 1 1 d . . . . .
H9 H 0.203624 0.353553 0.319498 0.053 Uiso 1 1 calc R U . . .
C10 C 0.15970(18) 0.25119(13) 0.32773(13) 0.0469(5) Uani 1 1 d . . . . .
H10 H 0.085090 0.257069 0.314234 0.056 Uiso 1 1 calc R U . . .
C11 C 0.20002(18) 0.18465(12) 0.34409(11) 0.0423(5) Uani 1 1 d . . . . .
H11 H 0.152023 0.145940 0.341827 0.051 Uiso 1 1 calc R U . . .
C12 C 0.31029(16) 0.17505(10) 0.36367(10) 0.0336(4) Uani 1 1 d . . . . .
H12 H 0.337356 0.129961 0.373339 0.040 Uiso 1 1 calc R U . . .
C13 C 0.58502(16) 0.30749(10) 0.40967(10) 0.0336(4) Uani 1 1 d . . . . .
C14 C 0.5655(2) 0.33326(12) 0.47779(12) 0.0501(6) Uani 1 1 d . . . . .
H14 H 0.533850 0.304210 0.512398 0.060 Uiso 1 1 calc R U . . .
C15 C 0.5932(3) 0.40238(14) 0.49399(14) 0.0651(8) Uani 1 1 d . . . . .
H15 H 0.579566 0.420047 0.539467 0.078 Uiso 1 1 calc R U . . .
C16 C 0.6410(3) 0.44504(13) 0.44285(15) 0.0615(7) Uani 1 1 d . . . . .
H16 H 0.659321 0.491512 0.454020 0.074 Uiso 1 1 calc R U . . .
C17 C 0.6619(2) 0.41979(13) 0.37576(14) 0.0563(6) Uani 1 1 d . . . . .
H17 H 0.694746 0.448995 0.341743 0.068 Uiso 1 1 calc R U . . .
C18 C 0.6343(2) 0.35084(12) 0.35840(12) 0.0461(5) Uani 1 1 d . . . . .
H18 H 0.648487 0.333597 0.312828 0.055 Uiso 1 1 calc R U . . .
C19 C 0.59559(15) 0.19184(10) 0.30497(9) 0.0298(4) Uani 1 1 d . . . . .
H19A H 0.590868 0.228797 0.269253 0.036 Uiso 1 1 calc R U . . .
H19B H 0.674526 0.183488 0.314685 0.036 Uiso 1 1 calc R U . . .
C20 C 0.54466(15) 0.12484(9) 0.27467(9) 0.0290(4) Uani 1 1 d . . . . .
C21 C 0.59003(18) 0.06057(11) 0.29633(11) 0.0372(4) Uani 1 1 d . . . . .
H21 H 0.651017 0.060261 0.327338 0.045 Uiso 1 1 calc R U . . .
C22 C 0.5462(2) -0.00274(11) 0.27262(11) 0.0443(5) Uani 1 1 d . . . . .
H22 H 0.578371 -0.045225 0.286905 0.053 Uiso 1 1 calc R U . . .

loop_
_atom_site_aniso_label
_atom_site_aniso_U_11
_atom_site_aniso_U_22
_atom_site_aniso_U_33
_atom_site_aniso_U_23
_atom_site_aniso_U_13
_atom_site_aniso_U_12
Br1 0.03181(12) 0.05876(15) 0.04055(14) -0.00653(9) -0.00178(8) -0.00327(9)
Br2 0.05585(16) 0.04062(13) 0.05513(16) 0.00557(10) 0.01316(11) -0.01100(10)
Mn1 0.0333(2) 0.0358(2) 0.0342(2) 0.000 0.00403(17) 0.000
P1 0.0296(2) 0.0320(2) 0.0219(2) -0.00049(16) 0.00046(16) -0.00359(17)
C1 0.0399(10) 0.0377(10) 0.0228(9) 0.0000(7) -0.0002(7) -0.0012(8)
C2 0.0437(12) 0.0774(16) 0.0358(11) 0.0182(11) -0.0022(9) -0.0109(11)
C3 0.0681(17) 0.093(2) 0.0474(15) 0.0331(15) -0.0073(12) -0.0258(15)
C4 0.097(2) 0.0549(15) 0.0391(13) 0.0135(11) -0.0144(13) -0.0050(14)
C5 0.0758(17) 0.0679(16) 0.0349(12) -0.0032(11) -0.0097(11) 0.0325(14)
C6 0.0479(12) 0.0675(15) 0.0276(10) 0.0005(9) 0.0027(9) 0.0137(11)
C7 0.0296(8) 0.0324(9) 0.0251(9) -0.0023(7) 0.0031(7) -0.0019(7)
C8 0.0372(10) 0.0315(9) 0.0385(10) -0.0040(8) 0.0014(8) -0.0026(8)
C9 0.0419(11) 0.0405(11) 0.0494(13) -0.0049(9) -0.0027(9) 0.0089(9)
C10 0.0308(10) 0.0574(14) 0.0526(13) -0.0055(10) -0.0040(9) 0.0017(9)
C11 0.0374(11) 0.0466(11) 0.0429(12) -0.0039(9) -0.0012(8) -0.0119(9)
C12 0.0372(10) 0.0332(9) 0.0305(9) -0.0009(7) 0.0003(7) -0.0051(8)
C13 0.0344(9) 0.0363(9) 0.0302(9) -0.0021(7) -0.0038(7) -0.0070(8)
C14 0.0751(16) 0.0447(12) 0.0304(11) -0.0039(9) -0.0006(10) -0.0124(11)
C15 0.102(2) 0.0505(14) 0.0423(14) -0.0148(11) -0.0084(13) -0.0121(14)
C16 0.0811(19) 0.0414(12) 0.0619(16) -0.0067(11) -0.0192(14) -0.0185(12)
C17 0.0633(15) 0.0496(13) 0.0559(15) 0.0039(11) -0.0021(12) -0.0263(12)
C18 0.0517(13) 0.0499(12) 0.0367(11) -0.0039(9) 0.0044(9) -0.0179(10)
C19 0.0290(9) 0.0371(9) 0.0231(8) -0.0002(7) 0.0001(6) -0.0018(7)
C20 0.0299(9) 0.0348(9) 0.0224(8) -0.0007(7) 0.0025(7) 0.0007(7)
C21 0.0411(10) 0.0429(11) 0.0276(9) 0.0028(8) -0.0014(8) 0.0068(8)
C22 0.0612(14) 0.0364(10) 0.0352(11) 0.0024(8) 0.0023(10) 0.0080(10)

loop_
_atom_type_symbol
_atom_type_description
_atom_type_scat_dispersion_real
_atom_type_scat_dispersion_imag
_atom_type_scat_source
C C 0.0181 0.0091 'International Tables Vol C Tables 4.2.6.8 and 6.1.1.4'
H H 0.0000 0.0000 'International Tables Vol C Tables 4.2.6.8 and 6.1.1.4'
Br Br -0.6763 1.2805 'International Tables Vol C Tables 4.2.6.8 and 6.1.1.4'
Mn Mn -0.5299 2.8052 'International Tables Vol C Tables 4.2.6.8 and 6.1.1.4'
P P 0.2955 0.4335 'International Tables Vol C Tables 4.2.6.8 and 6.1.1.4'

loop_
_geom_angle_atom_site_label_1
_geom_angle_atom_site_label_2
_geom_angle_atom_site_label_3
_geom_angle
_geom_angle_site_symmetry_1
_geom_angle_site_symmetry_3
_geom_angle_publ_flag
Br1 Mn1 Br1 110.53(2) 3_655 . ?
Br2 Mn1 Br1 106.327(8) 3_655 3_655 ?
Br2 Mn1 Br1 106.325(8) . . ?
Br2 Mn1 Br1 107.937(8) . 3_655 ?
Br2 Mn1 Br1 107.938(8) 3_655 . ?
Br2 Mn1 Br2 117.75(2) . 3_655 ?
C1 P1 C19 110.51(9) . . ?
C7 P1 C1 110.62(9) . . ?
C7 P1 C13 108.00(9) . . ?
C7 P1 C19 108.26(8) . . ?
C13 P1 C1 110.40(9) . . ?
C13 P1 C19 108.97(9) . . ?
C2 C1 P1 121.83(16) . . ?
C6 C1 P1 118.69(16) . . ?
C6 C1 C2 119.5(2) . . ?
C1 C2 H2 120.1 . . ?
C3 C2 C1 119.8(2) . . ?
C3 C2 H2 120.1 . . ?
C2 C3 H3 119.6 . . ?
C4 C3 C2 120.7(3) . . ?
C4 C3 H3 119.6 . . ?
C3 C4 H4 120.1 . . ?
C3 C4 C5 119.8(2) . . ?
C5 C4 H4 120.1 . . ?
C4 C5 H5 120.0 . . ?
C4 C5 C6 119.9(2) . . ?
C6 C5 H5 120.0 . . ?
C1 C6 C5 120.2(2) . . ?
C1 C6 H6 119.9 . . ?
C5 C6 H6 119.9 . . ?
C8 C7 P1 119.02(14) . . ?
C8 C7 C12 119.79(17) . . ?
C12 C7 P1 120.83(14) . . ?
C7 C8 H8 120.2 . . ?
C9 C8 C7 119.67(19) . . ?
C9 C8 H8 120.2 . . ?
C8 C9 H9 119.8 . . ?
C8 C9 C10 120.4(2) . . ?
C10 C9 H9 119.8 . . ?
C9 C10 H10 120.1 . . ?
C9 C10 C11 119.9(2) . . ?
C11 C10 H10 120.1 . . ?
C10 C11 H11 119.6 . . ?
C12 C11 C10 120.74(19) . . ?
C12 C11 H11 119.6 . . ?
C7 C12 H12 120.3 . . ?
C11 C12 C7 119.48(19) . . ?
C11 C12 H12 120.3 . . ?
C14 C13 P1 118.35(16) . . ?
C14 C13 C18 119.92(19) . . ?
C18 C13 P1 121.16(15) . . ?
C13 C14 H14 120.2 . . ?
C15 C14 C13 119.7(2) . . ?
C15 C14 H14 120.2 . . ?
C14 C15 H15 120.0 . . ?
C16 C15 C14 120.0(2) . . ?
C16 C15 H15 120.0 . . ?
C15 C16 H16 119.7 . . ?
C17 C16 C15 120.7(2) . . ?
C17 C16 H16 119.7 . . ?
C16 C17 H17 119.9 . . ?
C16 C17 C18 120.1(2) . . ?
C18 C17 H17 119.9 . . ?
C13 C18 H18 120.2 . . ?
C17 C18 C13 119.5(2) . . ?
C17 C18 H18 120.2 . . ?
P1 C19 H19A 108.7 . . ?
P1 C19 H19B 108.7 . . ?
H19A C19 H19B 107.6 . . ?
C20 C19 P1 114.02(12) . . ?
C20 C19 H19A 108.7 . . ?
C20 C19 H19B 108.7 . . ?
C20 C20 C19 123.20(10) 3_655 . ?
C21 C20 C19 117.82(17) . . ?
C21 C20 C20 118.97(12) . 3_655 ?
C20 C21 H21 119.4 . . ?
C22 C21 C20 121.2(2) . . ?
C22 C21 H21 119.4 . . ?
C21 C22 C22 119.73(13) . 3_655 ?
C21 C22 H22 120.1 . . ?
C22 C22 H22 120.1 3_655 . ?

loop_
_geom_bond_atom_site_label_1
_geom_bond_atom_site_label_2
_geom_bond_distance
_geom_bond_site_symmetry_2
_geom_bond_publ_flag
Br1 Mn1 2.5306(3) . ?
Br2 Mn1 2.5025(3) . ?
P1 C1 1.7950(19) . ?
P1 C7 1.7883(19) . ?
P1 C13 1.7939(19) . ?
P1 C19 1.8213(18) . ?
C1 C2 1.385(3) . ?
C1 C6 1.381(3) . ?
C2 H2 0.9300 . ?
C2 C3 1.381(3) . ?
C3 H3 0.9300 . ?
C3 C4 1.368(4) . ?
C4 H4 0.9300 . ?
C4 C5 1.380(4) . ?
C5 H5 0.9300 . ?
C5 C6 1.386(3) . ?
C6 H6 0.9300 . ?
C7 C8 1.394(3) . ?
C7 C12 1.400(3) . ?
C8 H8 0.9300 . ?
C8 C9 1.381(3) . ?
C9 H9 0.9300 . ?
C9 C10 1.382(3) . ?
C10 H10 0.9300 . ?
C10 C11 1.382(3) . ?
C11 H11 0.9300 . ?
C11 C12 1.375(3) . ?
C12 H12 0.9300 . ?
C13 C14 1.387(3) . ?
C13 C18 1.393(3) . ?
C14 H14 0.9300 . ?
C14 C15 1.383(3) . ?
C15 H15 0.9300 . ?
C15 C16 1.377(4) . ?
C16 H16 0.9300 . ?
C16 C17 1.368(4) . ?
C17 H17 0.9300 . ?
C17 C18 1.384(3) . ?
C18 H18 0.9300 . ?
C19 H19A 0.9700 . ?
C19 H19B 0.9700 . ?
C19 C20 1.516(2) . ?
C20 C20 1.409(4) 3_655 ?
C20 C21 1.391(3) . ?
C21 H21 0.9300 . ?
C21 C22 1.381(3) . ?
C22 C22 1.389(5) 3_655 ?
C22 H22 0.9300 . ?

loop_
_geom_torsion_atom_site_label_1
_geom_torsion_atom_site_label_2
_geom_torsion_atom_site_label_3
_geom_torsion_atom_site_label_4
_geom_torsion
_geom_torsion_site_symmetry_1
_geom_torsion_site_symmetry_2
_geom_torsion_site_symmetry_3
_geom_torsion_site_symmetry_4
_geom_torsion_publ_flag
P1 C1 C2 C3 179.2(2) . . . . ?
P1 C1 C6 C5 179.85(19) . . . . ?
P1 C7 C8 C9 172.78(16) . . . . ?
P1 C7 C12 C11 -174.37(15) . . . . ?
P1 C13 C14 C15 -170.3(2) . . . . ?
P1 C13 C18 C17 170.4(2) . . . . ?
P1 C19 C20 C20 89.6(2) . . . 3_655 ?
P1 C19 C20 C21 -91.22(18) . . . . ?
C1 P1 C7 C8 140.95(15) . . . . ?
C1 P1 C7 C12 -46.00(18) . . . . ?
C1 P1 C13 C14 -43.7(2) . . . . ?
C1 P1 C13 C18 144.97(18) . . . . ?
C1 P1 C19 C20 65.67(15) . . . . ?
C1 C2 C3 C4 1.3(4) . . . . ?
C2 C1 C6 C5 1.1(3) . . . . ?
C2 C3 C4 C5 0.4(5) . . . . ?
C3 C4 C5 C6 -1.4(4) . . . . ?
C4 C5 C6 C1 0.7(4) . . . . ?
C6 C1 C2 C3 -2.1(4) . . . . ?
C7 P1 C1 C2 -13.4(2) . . . . ?
C7 P1 C1 C6 167.89(16) . . . . ?
C7 P1 C13 C14 77.4(2) . . . . ?
C7 P1 C13 C18 -93.97(19) . . . . ?
C7 P1 C19 C20 -55.62(15) . . . . ?
C7 C8 C9 C10 1.7(3) . . . . ?
C8 C7 C12 C11 -1.4(3) . . . . ?
C8 C9 C10 C11 -1.3(4) . . . . ?
C9 C10 C11 C12 -0.4(3) . . . . ?
C10 C11 C12 C7 1.8(3) . . . . ?
C12 C7 C8 C9 -0.3(3) . . . . ?
C13 P1 C1 C2 106.1(2) . . . . ?
C13 P1 C1 C6 -72.62(19) . . . . ?
C13 P1 C7 C8 20.03(18) . . . . ?
C13 P1 C7 C12 -166.93(15) . . . . ?
C13 P1 C19 C20 -172.85(13) . . . . ?
C13 C14 C15 C16 -0.6(4) . . . . ?
C14 C13 C18 C17 -0.9(4) . . . . ?
C14 C15 C16 C17 -0.2(5) . . . . ?
C15 C16 C17 C18 0.5(5) . . . . ?
C16 C17 C18 C13 0.1(4) . . . . ?
C18 C13 C14 C15 1.2(4) . . . . ?
C19 P1 C1 C2 -133.25(19) . . . . ?
C19 P1 C1 C6 48.00(19) . . . . ?
C19 P1 C7 C8 -97.82(16) . . . . ?
C19 P1 C7 C12 75.22(17) . . . . ?
C19 P1 C13 C14 -165.21(18) . . . . ?
C19 P1 C13 C18 23.4(2) . . . . ?
C19 C20 C21 C22 178.17(18) . . . . ?
C20 C20 C21 C22 -2.7(3) 3_655 . . . ?
C20 C21 C22 C22 -1.2(4) . . . 3_655 ?
